data_2101022
loop_
_publ_author_name
'F\'abry, J.'
'Breczewski, T.'
'Petr\'icek, V.'

_publ_section_title
;
 Structure determination of the ferroelastic triple-twinned phase of
 K~3~Na(SeO~4~)~2~ at 291 K and its parent phase at 390 K
;
_journal_issue 5
_journal_name_full 'Acta Crystallographica Section B'
_journal_page_first 826
_journal_page_last 832
_journal_paper_doi 10.1107/S0108768193003702
_journal_volume 49
_journal_year 1993
_chemical_formula_sum 'K3 Na O8 Se2'
_chemical_formula_weight 462.19
_symmetry_cell_setting monoclinic
_symmetry_space_group_name_Hall '-C 2yc'
_symmetry_space_group_name_H-M 'C 1 2/c 1'
_cell_angle_alpha 90
_cell_angle_beta 90.000(10)
_cell_angle_gamma 90
_cell_formula_units_Z 4
_cell_length_a 10.162(2)
_cell_length_b 5.8670(10)
_cell_length_c 15.021(2)
_cell_volume 895.6(3)
_diffrn_radiation_type Mo
_diffrn_radiation_wavelength 0.71073
_exptl_absorpt_coefficient_mu 0.9629
_exptl_crystal_density_diffrn 3.160
_exptl_crystal_F_000 800
_cod_data_source_file al0550.cif
_cod_data_source_block al0550a
_cod_original_cell_volume 895.56
_cod_original_formula_sum 'K3 Na1 O8 Se2'
_cod_database_code 2101022

loop_
_atom_site_label
_atom_site_fract_x
_atom_site_fract_y
_atom_site_fract_z
Se .16566(5) .49242(3) .136750(10)
K(1) .16810(10) .48888(7) .41293(3)
K(2) .0 .97330(10) .25
Na .0 .0 .0
O(1) .1709(7) .5275(3) .24340(10)
O(2) .0903(3) .7074(5) .0894(2)
O(3) .0896(3) .2580(5) .1086(2)
O(4) .3151(4) .4819(5) .0966(4)

loop_
_geom_angle_atom_site_label_1
_geom_angle_atom_site_label_2
_geom_angle_atom_site_label_3
_geom_angle
O(1) Se P(2) 110.4(2)
O(1) Se P(3) 112.3(2)
O(1) Se O(4) 109.9(3)
O(2) Se O(3) 108.3(2)
O(2) Se O(4) 107.7(2)
O(3) Se O(4) 108.2(2)

loop_
_geom_bond_atom_site_label_1
_geom_bond_atom_site_label_2
_geom_bond_distance
Na O(2) 2.365(3)
Na O(2) 2.365(3)
Na O(3) 2.404(3)
Na O(3) 2.404(3)
Na O(4) 2.377(5)
Na O(4) 2.377(5)
K(1) O(2) 2.996(3)
K(1) O(4) 3.143(5)
K(1) O(3) 3.388(3)
K(1) O(1) 2.557(2)
K(1) O(2) 2.922(4)
K(1) O(2) 2.959(4)
K(1) O(3) 2.943(4)
K(1) O(3) 2.966(3)
K(1) O(4) 2.901(3)
K(1) O(4) 2.983(3)
K(2) O(1) 3.688(4)
K(2) O(1) 3.688(4)
K(2) O(1) 3.361(7)
K(2) O(1) 3.141(4)
K(2) O(1) 3.688(4)
K(2) O(1) 3.361(7)
K(2) O(1) 3.141(4)
K(2) O(2) 3.016(3)
K(2) O(2) 3.016(3)
K(2) O(3) 2.851(3)
K(2) O(3) 2.851(3)
K(2) O(4) 2.973(5)
K(2) O(4) 2.973(5)
Se O(1) 1.616(2)
Se O(2) 1.638(3)
Se O(3) 1.634(3)
Se O(4) 1.635(4)
